data_7106691
loop_
_publ_author_name
Christopher
B.
Caputo,
V.
Nicholas
Vukotic,
Natalie
M.
Sirizzotti
and
Stephen
J.
Loeb
'Christopher Caputo'
'V. Nicholas Vukotic'
'Natalie Sirizzotti'
'Stephen Loeb'

_publ_section_title
;
 A tetrapyridine ligand with a rigid tetrahedral core forms
 metal&#x0096;organic frameworks with PtS type architecture
;
_journal_name_full Chem.Commun.
_journal_page_first 8545
_journal_paper_doi 10.1039/c1cc12188j
_journal_volume 47
_journal_year 2011
_chemical_formula_sum 'C116 H106 Cl6 Cu3 N14 O6'
_chemical_formula_weight 2195.47
_chemical_name_systematic
;
?
;
_space_group_IT_number 15
_symmetry_cell_setting monoclinic
_symmetry_space_group_name_Hall '-C 2yc'
_symmetry_space_group_name_H-M 'C 1 2/c 1'
_atom_sites_solution_hydrogens geom
_atom_sites_solution_primary direct
_atom_sites_solution_secondary difmap
_audit_creation_method SHELXL-97
_cell_angle_alpha 90.00
_cell_angle_beta 106.519(9)
_cell_angle_gamma 90.00
_cell_formula_units_Z 4
_cell_length_a 23.308(12)
_cell_length_b 13.967(7)
_cell_length_c 32.201(17)
_cell_measurement_reflns_used 562
_cell_measurement_temperature 173(2)
_cell_measurement_theta_max 25.00
_cell_measurement_theta_min 1.75
_cell_volume 10050(9)
_computing_cell_refinement 'Bruker SAINT'
_computing_data_collection 'Bruker SMART'
_computing_data_reduction 'Bruker SHELXTL XPREP'
_computing_molecular_graphics 'Bruker SHELXTL XP'
_computing_publication_material 'Bruker SHELXTL XCIF'
_computing_structure_refinement 'SHELXL-97 (Sheldrick, 1997)'
_computing_structure_solution 'SHELXS-97 (Sheldrick, 1997)'
_diffrn_ambient_temperature 173(2)
_diffrn_measured_fraction_theta_full 0.993
_diffrn_measured_fraction_theta_max 0.993
_diffrn_measurement_device_type 'Bruker APEX-I CCD'
_diffrn_measurement_method 'phi and omega scans'
_diffrn_radiation_monochromator graphite
_diffrn_radiation_source 'fine-focus sealed tube'
_diffrn_radiation_type MoK\a
_diffrn_radiation_wavelength 0.71073
_diffrn_reflns_av_R_equivalents 0.2774
_diffrn_reflns_av_sigmaI/netI 0.3645
_diffrn_reflns_limit_h_max 27
_diffrn_reflns_limit_h_min -27
_diffrn_reflns_limit_k_max 16
_diffrn_reflns_limit_k_min -16
_diffrn_reflns_limit_l_max 38
_diffrn_reflns_limit_l_min -38
_diffrn_reflns_number 46413
_diffrn_reflns_theta_full 25.00
_diffrn_reflns_theta_max 25.00
_diffrn_reflns_theta_min 1.93
_exptl_absorpt_coefficient_mu 0.845
_exptl_absorpt_correction_T_max 0.7457
_exptl_absorpt_correction_T_min 0.5535
_exptl_absorpt_correction_type empirical
_exptl_absorpt_process_details sadabs
_exptl_crystal_colour green
_exptl_crystal_density_diffrn 1.450
_exptl_crystal_density_method 'not measured'
_exptl_crystal_description prism
_exptl_crystal_F_000 4548
_exptl_crystal_size_max 0.34
_exptl_crystal_size_mid 0.28
_exptl_crystal_size_min 0.20
_platon_squeeze_details
;
The unit cell contains an estimated 24 molecules of DMF which have
been treated as a diffuse contribution to the overall scattering
without specific atom positions by SQUEEZE/PLATON.

Refinement of F^2^ against ALL reflections. The weighted R-factor wR and
goodness of fit S are based on F^2^, conventional R-factors R are based
on F, with F set to zero for negative F^2^. The threshold expression of
F^2^ > 2sigma(F^2^) is used only for calculating R-factors(gt) etc. and is
not relevant to the choice of reflections for refinement. R-factors based
on F^2^ are statistically about twice as large as those based on F, and R-
factors based on ALL data will be even larger.

Separate SIMU commands were employed to restraints displacement parameters
on individual aromatic rings. It was also necessary to employ the ISOR command
to restrain the displacment parameters for C14, C22, C36 and C43.
;
_refine_diff_density_max 0.419
_refine_diff_density_min -0.431
_refine_diff_density_rms 0.095
_refine_ls_extinction_method none
_refine_ls_goodness_of_fit_ref 0.737
_refine_ls_hydrogen_treatment constr
_refine_ls_matrix_type full
_refine_ls_number_parameters 486
_refine_ls_number_reflns 8817
_refine_ls_number_restraints 312
_refine_ls_restrained_S_all 0.736
_refine_ls_R_factor_all 0.2889
_refine_ls_R_factor_gt 0.0779
_refine_ls_shift/su_max 0.001
_refine_ls_shift/su_mean 0.000
_refine_ls_structure_factor_coef Fsqd
_refine_ls_weighting_details 'calc w=1/[\s^2^(Fo^2^)+(0.0692P)^2^+0.0000P] where P=(Fo^2^+2Fc^2^)/3'
_refine_ls_weighting_scheme calc
_refine_ls_wR_factor_gt 0.1703
_refine_ls_wR_factor_ref 0.2296
_reflns_number_gt 1932
_reflns_number_total 8817
_reflns_threshold_expression >2sigma(I)
_cod_data_source_file c1cc12188j.txt
_cod_data_source_block cc15
_cod_original_cell_volume 10058(9)
_cod_original_sg_symbol_H-M C2/c
_cod_database_code 7106691

loop_
_symmetry_equiv_pos_as_xyz
'x, y, z'
'-x, y, -z+1/2'
'x+1/2, y+1/2, z'
'-x+1/2, y+1/2, -z+1/2'
'-x, -y, -z'
'x, -y, z-1/2'
'-x+1/2, -y+1/2, -z'
'x+1/2, -y+1/2, z-1/2'

loop_
_atom_site_label
_atom_site_type_symbol
_atom_site_fract_x
_atom_site_fract_y
_atom_site_fract_z
_atom_site_U_iso_or_equiv
_atom_site_adp_type
_atom_site_occupancy
_atom_site_symmetry_multiplicity
_atom_site_calc_flag
_atom_site_refinement_flags
_atom_site_disorder_assembly
_atom_site_disorder_group
Cu1 Cu -0.5000 0.49723(15) 1.2500 0.0568(6) Uani 1 2 d S . .
Cu2 Cu -0.32396(6) 0.50395(11) 1.17668(5) 0.0630(5) Uani 1 1 d . . .
Cl1 Cl -0.40337(11) 0.5024(2) 1.21736(9) 0.0635(8) Uani 1 1 d . . .
Cl2 Cl -0.29447(15) 0.6575(2) 1.16410(12) 0.0768(13) Uani 1 1 d . . .
Cl3 Cl -0.29808(15) 0.3501(2) 1.16021(11) 0.0713(12) Uani 1 1 d . . .
N1 N -0.7318(3) 0.4996(9) 1.2620(3) 0.052(2) Uani 1 1 d . . .
C2 C -0.7366(7) 0.4166(10) 1.2408(5) 0.088(6) Uani 1 1 d . . .
H2A H -0.7272 0.3603 1.2566 0.106 Uiso 1 1 calc R . .
C3 C -0.7547(7) 0.4115(8) 1.1969(5) 0.080(5) Uani 1 1 d . . .
H3A H -0.7595 0.3513 1.1840 0.096 Uiso 1 1 calc R . .
C4 C -0.7669(4) 0.4943(9) 1.1695(4) 0.054(3) Uani 1 1 d . . .
C5 C -0.7604(5) 0.5810(8) 1.1924(4) 0.051(4) Uani 1 1 d . . .
H5A H -0.7657 0.6387 1.1773 0.061 Uiso 1 1 calc R . .
C6 C -0.7462(6) 0.5812(10) 1.2368(5) 0.072(5) Uani 1 1 d . . .
H6A H -0.7462 0.6395 1.2507 0.086 Uiso 1 1 calc R . .
C7 C -0.7741(4) 0.4942(9) 1.1223(4) 0.054(3) Uani 1 1 d . . .
C8 C -0.7925(6) 0.5776(8) 1.0973(5) 0.070(4) Uani 1 1 d . . .
H8A H -0.8017 0.6333 1.1100 0.084 Uiso 1 1 calc R . .
C9 C -0.7967(5) 0.5750(8) 1.0534(4) 0.063(4) Uani 1 1 d . . .
H9A H -0.8123 0.6280 1.0364 0.075 Uiso 1 1 calc R . .
C10 C -0.7785(4) 0.4965(9) 1.0335(3) 0.055(3) Uani 1 1 d . . .
C11 C -0.7612(5) 0.4157(7) 1.0601(4) 0.052(4) Uani 1 1 d . . .
H11A H -0.7510 0.3599 1.0481 0.062 Uiso 1 1 calc R . .
C12 C -0.7588(5) 0.4166(8) 1.1024(4) 0.056(4) Uani 1 1 d . . .
H12A H -0.7462 0.3615 1.1187 0.067 Uiso 1 1 calc R . .
N13 N -0.9565(5) 0.9030(6) 0.7937(3) 0.048(3) Uani 1 1 d . . .
C14 C -0.9851(5) 0.8234(7) 0.8048(4) 0.049(3) Uani 1 1 d U . .
H14A H -1.0252 0.8131 0.7900 0.059 Uiso 1 1 calc R . .
C15 C -0.9572(5) 0.7597(7) 0.8364(4) 0.055(4) Uani 1 1 d . . .
H15A H -0.9779 0.7066 0.8422 0.066 Uiso 1 1 calc R . .
C16 C -0.8972(6) 0.7747(9) 0.8602(5) 0.062(4) Uani 1 1 d . . .
C17 C -0.8663(5) 0.8567(8) 0.8498(4) 0.060(4) Uani 1 1 d . . .
H17A H -0.8270 0.8709 0.8652 0.072 Uiso 1 1 calc R . .
C18 C -0.8985(6) 0.9137(8) 0.8153(4) 0.057(4) Uani 1 1 d . . .
H18A H -0.8779 0.9634 0.8067 0.068 Uiso 1 1 calc R . .
C19 C -0.8645(6) 0.7086(8) 0.8959(4) 0.052(4) Uani 1 1 d . . .
C20 C -0.8032(6) 0.6943(8) 0.9021(3) 0.045(3) Uani 1 1 d . . .
H20A H -0.7838 0.7290 0.8855 0.055 Uiso 1 1 calc R . .
C21 C -0.7715(6) 0.6318(8) 0.9316(4) 0.049(4) Uani 1 1 d . . .
H21A H -0.7315 0.6199 0.9337 0.059 Uiso 1 1 calc R . .
C22 C -0.7991(5) 0.5852(7) 0.9588(4) 0.040(3) Uani 1 1 d U . .
C23 C -0.8604(6) 0.5983(7) 0.9525(5) 0.078(5) Uani 1 1 d . . .
H23A H -0.8798 0.5653 0.9697 0.094 Uiso 1 1 calc R . .
C24 C -0.8923(6) 0.6600(7) 0.9209(4) 0.058(4) Uani 1 1 d . . .
H24A H -0.9332 0.6683 0.9168 0.070 Uiso 1 1 calc R . .
N25 N -0.3925(4) 0.5164(9) 1.1233(3) 0.061(3) Uani 1 1 d . . .
C26 C -0.4120(7) 0.4486(10) 1.0935(5) 0.076(5) Uani 1 1 d . . .
H26A H -0.3867 0.3970 1.0937 0.091 Uiso 1 1 calc R . .
C27 C -0.4672(8) 0.4490(8) 1.0620(4) 0.079(5) Uani 1 1 d . . .
H27A H -0.4765 0.4010 1.0412 0.095 Uiso 1 1 calc R . .
C28 C -0.5082(7) 0.5208(9) 1.0618(4) 0.062(4) Uani 1 1 d . . .
C29 C -0.4845(6) 0.5913(9) 1.0922(5) 0.072(4) Uani 1 1 d . . .
H29A H -0.5085 0.6446 1.0922 0.086 Uiso 1 1 calc R . .
C30 C -0.4313(6) 0.5905(9) 1.1211(5) 0.068(4) Uani 1 1 d U . .
H30A H -0.4201 0.6415 1.1402 0.082 Uiso 1 1 calc R . .
C31 C -0.5730(6) 0.5194(7) 1.0351(4) 0.050(3) Uani 1 1 d . . .
C32 C -0.6082(6) 0.5997(8) 1.0327(4) 0.054(4) Uani 1 1 d . . .
H32A H -0.5902 0.6580 1.0427 0.065 Uiso 1 1 calc R . .
C33 C -0.6691(7) 0.5950(8) 1.0159(4) 0.066(4) Uani 1 1 d . . .
H33A H -0.6917 0.6504 1.0146 0.080 Uiso 1 1 calc R . .
C34 C -0.6986(5) 0.5081(9) 1.0003(3) 0.055(3) Uani 1 1 d . . .
C35 C -0.6625(6) 0.4299(8) 1.0009(4) 0.057(4) Uani 1 1 d . . .
H35A H -0.6794 0.3718 0.9896 0.068 Uiso 1 1 calc R . .
C36 C -0.6017(6) 0.4372(8) 1.0182(4) 0.058(4) Uani 1 1 d . . .
H36A H -0.5787 0.3828 1.0183 0.070 Uiso 1 1 calc R . .
N37 N -0.9623(5) 0.1058(6) 0.7949(4) 0.070(3) Uani 1 1 d . . .
C38 C -0.9210(6) 0.1689(7) 0.7876(4) 0.083(5) Uani 1 1 d . . .
H38A H -0.9154 0.1736 0.7602 0.100 Uiso 1 1 calc R . .
C39 C -0.8882(6) 0.2246(8) 0.8207(5) 0.085(5) Uani 1 1 d . . .
H39A H -0.8608 0.2674 0.8149 0.102 Uiso 1 1 calc R . .
C40 C -0.8936(6) 0.2208(7) 0.8634(4) 0.052(4) Uani 1 1 d . . .
C41 C -0.9350(6) 0.1586(8) 0.8685(4) 0.063(4) Uani 1 1 d . . .
H41A H -0.9417 0.1543 0.8955 0.075 Uiso 1 1 calc R . .
C42 C -0.9673(6) 0.1019(9) 0.8363(5) 0.070(4) Uani 1 1 d . . .
H42A H -0.9941 0.0586 0.8425 0.084 Uiso 1 1 calc R . .
C43 C -0.8585(6) 0.2821(7) 0.8969(4) 0.045(3) Uani 1 1 d U . .
C44 C -0.8755(6) 0.3031(7) 0.9343(4) 0.069(5) Uani 1 1 d . . .
H44A H -0.9083 0.2717 0.9389 0.083 Uiso 1 1 calc R . .
C45 C -0.8457(6) 0.3672(8) 0.9637(4) 0.066(4) Uani 1 1 d . . .
H45A H -0.8597 0.3802 0.9875 0.080 Uiso 1 1 calc R . .
C46 C -0.7935(6) 0.4162(8) 0.9603(5) 0.070(5) Uani 1 1 d . . .
C47 C -0.7763(6) 0.3913(8) 0.9235(5) 0.070(4) Uani 1 1 d . . .
H47A H -0.7410 0.4177 0.9206 0.083 Uiso 1 1 calc R . .
C48 C -0.8088(5) 0.3282(8) 0.8900(4) 0.062(4) Uani 1 1 d . . .
H48A H -0.7975 0.3184 0.8649 0.074 Uiso 1 1 calc R . .
C49 C -0.7676(5) 0.5050(8) 0.9875(3) 0.052(3) Uani 1 1 d . . .

loop_
_atom_site_aniso_label
_atom_site_aniso_U_11
_atom_site_aniso_U_22
_atom_site_aniso_U_33
_atom_site_aniso_U_23
_atom_site_aniso_U_13
_atom_site_aniso_U_12
Cu1 0.0723(13) 0.0225(9) 0.0950(15) 0.000 0.0554(12) 0.000
Cu2 0.0739(10) 0.0436(8) 0.0908(12) 0.0163(11) 0.0547(10) 0.0129(11)
Cl1 0.073(2) 0.0440(14) 0.095(2) 0.003(2) 0.0599(18) 0.001(2)
Cl2 0.090(3) 0.060(2) 0.109(3) 0.022(2) 0.075(3) 0.001(2)
Cl3 0.081(3) 0.062(2) 0.076(3) 0.0084(19) 0.031(2) 0.034(2)
N1 0.048(6) 0.050(5) 0.062(6) -0.010(8) 0.023(5) -0.017(7)
C2 0.137(15) 0.067(11) 0.089(13) -0.055(10) 0.078(12) -0.071(10)
C3 0.147(15) 0.024(8) 0.091(13) 0.002(8) 0.070(12) -0.027(9)
C4 0.069(8) 0.033(6) 0.071(8) -0.034(9) 0.036(7) -0.006(8)
C5 0.045(9) 0.042(8) 0.074(11) -0.005(8) 0.030(8) 0.005(6)
C6 0.081(11) 0.063(10) 0.078(13) -0.058(9) 0.035(10) -0.010(9)
C7 0.065(8) 0.026(6) 0.082(9) 0.010(9) 0.037(7) -0.005(8)
C8 0.099(12) 0.040(8) 0.092(12) -0.026(8) 0.062(10) -0.016(8)
C9 0.071(10) 0.038(8) 0.076(11) 0.013(7) 0.015(9) -0.007(7)
C10 0.071(8) 0.024(6) 0.084(8) 0.008(9) 0.044(7) 0.015(8)
C11 0.081(10) 0.019(6) 0.068(10) 0.006(6) 0.042(8) 0.016(6)
C12 0.072(10) 0.034(7) 0.078(11) 0.004(7) 0.050(9) -0.006(7)
N13 0.072(8) 0.017(5) 0.072(8) 0.010(5) 0.049(7) 0.012(5)
C14 0.023(6) 0.041(6) 0.088(7) 0.006(6) 0.024(6) 0.013(5)
C15 0.034(8) 0.020(6) 0.111(12) 0.013(7) 0.022(8) 0.005(6)
C16 0.061(11) 0.049(9) 0.098(13) -0.002(9) 0.058(10) 0.005(8)
C17 0.048(9) 0.053(8) 0.095(11) 0.009(8) 0.045(9) -0.013(7)
C18 0.043(9) 0.034(7) 0.092(11) 0.001(7) 0.017(9) 0.003(7)
C19 0.063(10) 0.032(7) 0.080(11) 0.013(7) 0.052(9) 0.026(7)
C20 0.066(10) 0.057(8) 0.017(7) -0.007(6) 0.017(7) -0.020(7)
C21 0.054(9) 0.048(8) 0.057(9) -0.005(7) 0.037(8) -0.018(7)
C22 0.056(7) 0.018(5) 0.056(7) 0.000(5) 0.031(6) 0.012(5)
C23 0.110(12) 0.009(6) 0.146(14) 0.006(7) 0.085(11) 0.016(7)
C24 0.062(9) 0.026(7) 0.101(12) 0.006(7) 0.045(9) 0.001(7)
N25 0.029(6) 0.086(10) 0.066(8) 0.015(7) 0.008(6) -0.017(7)
C26 0.085(14) 0.083(11) 0.058(12) 0.051(10) 0.018(10) 0.033(10)
C27 0.150(15) 0.069(9) 0.049(10) 0.031(7) 0.075(11) 0.060(10)
C28 0.083(11) 0.054(10) 0.074(10) 0.029(8) 0.061(9) 0.033(9)
C29 0.054(11) 0.038(8) 0.116(13) 0.022(9) 0.010(10) 0.008(7)
C30 0.049(7) 0.053(7) 0.104(9) 0.007(6) 0.024(7) 0.021(6)
C31 0.045(9) 0.037(9) 0.083(9) 0.002(7) 0.044(8) -0.002(6)
C32 0.065(10) 0.042(7) 0.063(10) 0.022(7) 0.032(9) 0.034(7)
C33 0.087(11) 0.035(8) 0.088(11) 0.017(7) 0.043(10) 0.023(8)
C34 0.074(8) 0.018(6) 0.094(9) 0.009(8) 0.062(7) 0.001(8)
C35 0.063(10) 0.047(8) 0.079(10) -0.009(7) 0.051(9) -0.007(7)
C36 0.056(10) 0.031(8) 0.103(12) 0.022(7) 0.048(9) 0.012(7)
N37 0.099(10) 0.018(6) 0.113(10) -0.010(6) 0.063(9) 0.005(6)
C38 0.151(14) 0.024(7) 0.109(12) -0.016(8) 0.092(12) -0.034(8)
C39 0.115(13) 0.051(9) 0.113(13) -0.042(9) 0.068(11) -0.037(8)
C40 0.099(12) 0.018(6) 0.067(10) -0.011(6) 0.069(10) -0.009(7)
C41 0.087(11) 0.044(8) 0.070(11) 0.002(7) 0.043(9) -0.001(8)
C42 0.065(10) 0.071(10) 0.089(12) 0.016(9) 0.048(10) 0.008(8)
C43 0.064(7) 0.021(5) 0.062(7) -0.010(5) 0.038(6) 0.012(5)
C44 0.096(11) 0.016(6) 0.132(13) 0.008(7) 0.092(11) -0.010(7)
C45 0.127(13) 0.023(7) 0.076(10) -0.009(7) 0.072(10) -0.010(8)
C46 0.103(11) 0.034(7) 0.114(12) 0.016(8) 0.095(10) 0.007(8)
C47 0.067(10) 0.045(8) 0.123(13) -0.030(8) 0.069(10) -0.002(7)
C48 0.075(10) 0.040(7) 0.105(12) -0.013(7) 0.082(10) -0.009(7)
C49 0.081(8) 0.018(5) 0.081(8) -0.029(8) 0.060(7) -0.018(8)

loop_
_atom_type_symbol
_atom_type_description
_atom_type_scat_dispersion_real
_atom_type_scat_dispersion_imag
_atom_type_scat_source
C C 0.0033 0.0016 'International Tables Vol C Tables 4.2.6.8 and 6.1.1.4'
H H 0.0000 0.0000 'International Tables Vol C Tables 4.2.6.8 and 6.1.1.4'
N N 0.0061 0.0033 'International Tables Vol C Tables 4.2.6.8 and 6.1.1.4'
Cl Cl 0.1484 0.1585 'International Tables Vol C Tables 4.2.6.8 and 6.1.1.4'
Cu Cu 0.3201 1.2651 'International Tables Vol C Tables 4.2.6.8 and 6.1.1.4'
O O 0.0106 0.0060 'International Tables Vol C Tables 4.2.6.8 and 6.1.1.4'

loop_
_geom_angle_atom_site_label_1
_geom_angle_atom_site_label_2
_geom_angle_atom_site_label_3
_geom_angle
_geom_angle_site_symmetry_1
_geom_angle_site_symmetry_3
_geom_angle_publ_flag
N13 Cu1 N13 93.4(6) 8_566 7_367 ?
N13 Cu1 N37 175.7(5) 8_566 7_357 ?
N13 Cu1 N37 88.0(4) 7_367 7_357 ?
N13 Cu1 N37 88.0(4) 8_566 8_556 ?
N13 Cu1 N37 175.7(5) 7_367 8_556 ?
N37 Cu1 N37 90.9(6) 7_357 8_556 ?
N13 Cu1 Cl1 91.1(3) 8_566 2_457 ?
N13 Cu1 Cl1 86.8(3) 7_367 2_457 ?
N37 Cu1 Cl1 93.1(3) 7_357 2_457 ?
N37 Cu1 Cl1 89.0(3) 8_556 2_457 ?
N13 Cu1 Cl1 86.8(3) 8_566 . ?
N13 Cu1 Cl1 91.1(3) 7_367 . ?
N37 Cu1 Cl1 89.0(3) 7_357 . ?
N37 Cu1 Cl1 93.1(3) 8_556 . ?
Cl1 Cu1 Cl1 176.98(16) 2_457 . ?
N25 Cu2 N1 166.9(4) . 2_457 ?
N25 Cu2 Cl2 88.5(3) . . ?
N1 Cu2 Cl2 93.3(4) 2_457 . ?
N25 Cu2 Cl3 94.6(4) . . ?
N1 Cu2 Cl3 93.3(3) 2_457 . ?
Cl2 Cu2 Cl3 134.62(11) . . ?
N25 Cu2 Cl1 85.5(3) . . ?
N1 Cu2 Cl1 81.8(2) 2_457 . ?
Cl2 Cu2 Cl1 113.00(12) . . ?
Cl3 Cu2 Cl1 112.37(12) . . ?
Cu2 Cl1 Cu1 172.03(13) . . ?
C2 N1 C6 116.4(9) . . ?
C2 N1 Cu2 117.5(11) . 2_457 ?
C6 N1 Cu2 121.7(9) . 2_457 ?
N1 C2 C3 122.4(14) . . ?
N1 C2 H2A 118.8 . . ?
C3 C2 H2A 118.8 . . ?
C2 C3 C4 123.1(12) . . ?
C2 C3 H3A 118.4 . . ?
C4 C3 H3A 118.4 . . ?
C5 C4 C3 113.6(10) . . ?
C5 C4 C7 120.2(13) . . ?
C3 C4 C7 125.1(12) . . ?
C6 C5 C4 120.4(12) . . ?
C6 C5 H5A 119.8 . . ?
C4 C5 H5A 119.8 . . ?
C5 C6 N1 123.7(11) . . ?
C5 C6 H6A 118.1 . . ?
N1 C6 H6A 118.1 . . ?
C12 C7 C8 118.0(10) . . ?
C12 C7 C4 121.1(12) . . ?
C8 C7 C4 120.7(12) . . ?
C9 C8 C7 118.7(11) . . ?
C9 C8 H8A 120.7 . . ?
C7 C8 H8A 120.7 . . ?
C8 C9 C10 123.0(11) . . ?
C8 C9 H9A 118.5 . . ?
C10 C9 H9A 118.5 . . ?
C9 C10 C11 115.1(10) . . ?
C9 C10 C49 121.5(11) . . ?
C11 C10 C49 122.5(10) . . ?
C12 C11 C10 122.1(10) . . ?
C12 C11 H11A 119.0 . . ?
C10 C11 H11A 119.0 . . ?
C11 C12 C7 122.9(11) . . ?
C11 C12 H12A 118.5 . . ?
C7 C12 H12A 118.5 . . ?
C18 N13 C14 116.1(10) . . ?
C18 N13 Cu1 120.8(8) . 7_367 ?
C14 N13 Cu1 122.9(9) . 7_367 ?
C15 C14 N13 123.3(11) . . ?
C15 C14 H14A 118.4 . . ?
N13 C14 H14A 118.4 . . ?
C14 C15 C16 119.7(11) . . ?
C14 C15 H15A 120.1 . . ?
C16 C15 H15A 120.1 . . ?
C15 C16 C17 118.5(13) . . ?
C15 C16 C19 122.3(11) . . ?
C17 C16 C19 119.2(13) . . ?
C18 C17 C16 116.6(12) . . ?
C18 C17 H17A 121.7 . . ?
C16 C17 H17A 121.7 . . ?
N13 C18 C17 125.6(11) . . ?
N13 C18 H18A 117.2 . . ?
C17 C18 H18A 117.2 . . ?
C24 C19 C20 119.0(13) . . ?
C24 C19 C16 122.7(12) . . ?
C20 C19 C16 118.2(12) . . ?
C21 C20 C19 121.8(12) . . ?
C21 C20 H20A 119.1 . . ?
C19 C20 H20A 119.1 . . ?
C20 C21 C22 119.4(12) . . ?
C20 C21 H21A 120.3 . . ?
C22 C21 H21A 120.3 . . ?
C21 C22 C23 119.0(12) . . ?
C21 C22 C49 120.4(11) . . ?
C23 C22 C49 119.1(11) . . ?
C24 C23 C22 120.2(12) . . ?
C24 C23 H23A 119.9 . . ?
C22 C23 H23A 119.9 . . ?
C19 C24 C23 120.3(13) . . ?
C19 C24 H24A 119.8 . . ?
C23 C24 H24A 119.8 . . ?
C26 N25 C30 114.6(12) . . ?
C26 N25 Cu2 125.7(11) . . ?
C30 N25 Cu2 118.0(11) . . ?
N25 C26 C27 125.2(14) . . ?
N25 C26 H26A 117.4 . . ?
C27 C26 H26A 117.4 . . ?
C28 C27 C26 120.0(14) . . ?
C28 C27 H27A 120.0 . . ?
C26 C27 H27A 120.0 . . ?
C27 C28 C29 112.1(14) . . ?
C27 C28 C31 124.8(14) . . ?
C29 C28 C31 122.9(11) . . ?
C30 C29 C28 126.5(13) . . ?
C30 C29 H29A 116.7 . . ?
C28 C29 H29A 116.7 . . ?
C29 C30 N25 121.3(13) . . ?
C29 C30 H30A 119.3 . . ?
N25 C30 H30A 119.3 . . ?
C36 C31 C32 116.6(12) . . ?
C36 C31 C28 122.5(11) . . ?
C32 C31 C28 120.2(11) . . ?
C33 C32 C31 121.0(13) . . ?
C33 C32 H32A 119.5 . . ?
C31 C32 H32A 119.5 . . ?
C32 C33 C34 121.8(11) . . ?
C32 C33 H33A 119.1 . . ?
C34 C33 H33A 119.1 . . ?
C35 C34 C33 116.3(11) . . ?
C35 C34 C49 124.6(12) . . ?
C33 C34 C49 118.9(11) . . ?
C36 C35 C34 120.3(11) . . ?
C36 C35 H35A 119.9 . . ?
C34 C35 H35A 119.9 . . ?
C31 C36 C35 124.0(11) . . ?
C31 C36 H36A 118.0 . . ?
C35 C36 H36A 118.0 . . ?
C38 N37 C42 116.7(12) . . ?
C38 N37 Cu1 120.7(9) . 7_357 ?
C42 N37 Cu1 121.2(9) . 7_357 ?
C39 C38 N37 119.8(12) . . ?
C39 C38 H38A 120.1 . . ?
N37 C38 H38A 120.1 . . ?
C38 C39 C40 123.5(12) . . ?
C38 C39 H39A 118.3 . . ?
C40 C39 H39A 118.3 . . ?
C41 C40 C39 114.1(12) . . ?
C41 C40 C43 124.7(12) . . ?
C39 C40 C43 121.2(11) . . ?
C40 C41 C42 123.4(13) . . ?
C40 C41 H41A 118.3 . . ?
C42 C41 H41A 118.3 . . ?
C41 C42 N37 122.5(12) . . ?
C41 C42 H42A 118.8 . . ?
N37 C42 H42A 118.8 . . ?
C48 C43 C44 119.3(12) . . ?
C48 C43 C40 118.4(11) . . ?
C44 C43 C40 122.0(12) . . ?
C45 C44 C43 122.0(11) . . ?
C45 C44 H44A 119.0 . . ?
C43 C44 H44A 119.0 . . ?
C44 C45 C46 123.1(12) . . ?
C44 C45 H45A 118.4 . . ?
C46 C45 H45A 118.4 . . ?
C47 C46 C45 113.7(13) . . ?
C47 C46 C49 121.4(11) . . ?
C45 C46 C49 123.3(10) . . ?
C46 C47 C48 125.0(12) . . ?
C46 C47 H47A 117.5 . . ?
C48 C47 H47A 117.5 . . ?
C43 C48 C47 116.7(11) . . ?
C43 C48 H48A 121.6 . . ?
C47 C48 H48A 121.6 . . ?
C22 C49 C46 102.0(9) . . ?
C22 C49 C34 115.6(10) . . ?
C46 C49 C34 112.7(10) . . ?
C22 C49 C10 116.9(9) . . ?
C46 C49 C10 109.3(9) . . ?
C34 C49 C10 100.6(8) . . ?

loop_
_geom_bond_atom_site_label_1
_geom_bond_atom_site_label_2
_geom_bond_distance
_geom_bond_site_symmetry_2
_geom_bond_publ_flag
Cu1 N13 2.033(9) 8_566 ?
Cu1 N13 2.033(9) 7_367 ?
Cu1 N37 2.051(10) 7_357 ?
Cu1 N37 2.051(10) 8_556 ?
Cu1 Cl1 2.742(3) 2_457 ?
Cu1 Cl1 2.742(3) . ?
Cu2 N25 1.991(10) . ?
Cu2 N1 2.031(8) 2_457 ?
Cu2 Cl2 2.322(4) . ?
Cu2 Cl3 2.332(4) . ?
Cu2 Cl1 2.551(3) . ?
N1 C2 1.333(13) . ?
N1 C6 1.384(15) . ?
N1 Cu2 2.031(8) 2_457 ?
C2 C3 1.354(16) . ?
C2 H2A 0.9300 . ?
C3 C4 1.434(15) . ?
C3 H3A 0.9300 . ?
C4 C5 1.402(14) . ?
C4 C7 1.482(13) . ?
C5 C6 1.371(15) . ?
C5 H5A 0.9300 . ?
C6 H6A 0.9300 . ?
C7 C12 1.357(13) . ?
C7 C8 1.412(15) . ?
C8 C9 1.389(14) . ?
C8 H8A 0.9300 . ?
C9 C10 1.395(14) . ?
C9 H9A 0.9300 . ?
C10 C11 1.404(13) . ?
C10 C49 1.576(13) . ?
C11 C12 1.345(13) . ?
C11 H11A 0.9300 . ?
C12 H12A 0.9300 . ?
N13 C18 1.342(12) . ?
N13 C14 1.393(12) . ?
N13 Cu1 2.033(9) 7_367 ?
C14 C15 1.370(13) . ?
C14 H14A 0.9300 . ?
C15 C16 1.404(15) . ?
C15 H15A 0.9300 . ?
C16 C17 1.441(14) . ?
C16 C19 1.502(15) . ?
C17 C18 1.396(14) . ?
C17 H17A 0.9300 . ?
C18 H18A 0.9300 . ?
C19 C24 1.351(14) . ?
C19 C20 1.399(14) . ?
C20 C21 1.344(13) . ?
C20 H20A 0.9300 . ?
C21 C22 1.385(13) . ?
C21 H21A 0.9300 . ?
C22 C23 1.398(14) . ?
C22 C49 1.503(14) . ?
C23 C24 1.378(15) . ?
C23 H23A 0.9300 . ?
C24 H24A 0.9300 . ?
N25 C26 1.333(15) . ?
N25 C30 1.362(13) . ?
C26 C27 1.392(16) . ?
C26 H26A 0.9300 . ?
C27 C28 1.383(14) . ?
C27 H27A 0.9300 . ?
C28 C29 1.387(15) . ?
C28 C31 1.510(16) . ?
C29 C30 1.321(14) . ?
C29 H29A 0.9300 . ?
C30 H30A 0.9300 . ?
C31 C36 1.362(14) . ?
C31 C32 1.379(12) . ?
C32 C33 1.369(14) . ?
C32 H32A 0.9300 . ?
C33 C34 1.414(14) . ?
C33 H33A 0.9300 . ?
C34 C35 1.376(14) . ?
C34 C49 1.542(13) . ?
C35 C36 1.368(14) . ?
C35 H35A 0.9300 . ?
C36 H36A 0.9300 . ?
N37 C38 1.372(13) . ?
N37 C42 1.373(13) . ?
N37 Cu1 2.051(10) 7_357 ?
C38 C39 1.365(15) . ?
C38 H38A 0.9300 . ?
C39 C40 1.414(15) . ?
C39 H39A 0.9300 . ?
C40 C41 1.342(14) . ?
C40 C43 1.436(14) . ?
C41 C42 1.349(15) . ?
C41 H41A 0.9300 . ?
C42 H42A 0.9300 . ?
C43 C48 1.395(13) . ?
C43 C44 1.400(14) . ?
C44 C45 1.344(15) . ?
C44 H44A 0.9300 . ?
C45 C46 1.426(15) . ?
C45 H45A 0.9300 . ?
C46 C47 1.398(14) . ?
C46 C49 1.538(15) . ?
C47 C48 1.431(15) . ?
C47 H47A 0.9300 . ?
C48 H48A 0.9300 . ?

loop_
_platon_squeeze_void_nr
_platon_squeeze_void_average_x
_platon_squeeze_void_average_y
_platon_squeeze_void_average_z
_platon_squeeze_void_volume
_platon_squeeze_void_count_electrons
_platon_squeeze_void_content
1 0.500 0.000 0.009 1734 869 ' '
2 0.000 0.500 0.050 1734 869 ' '
